data_7216342
loop_
_publ_author_name
'Fan, Liming'
'Gao, Yan'
'Liu, Guangzeng'
'Fan, Weiliu'
'Song, Weikuo'
'Sun, Liming'
'Zhao, Xian'
'Zhang, Xiutang'

_publ_section_title
;
 Syntheses, structures, and magnetic properties of six coordination
 polymers based on 4,5-di(4&#x2032;-carboxylphenyl)phthalic acid and
 different bis(imidazole) bridging linkers
;
_journal_issue 33
_journal_name_full CrystEngComm
_journal_page_first 7649
_journal_paper_doi 10.1039/C4CE00760C
_journal_volume 16
_journal_year 2014
_chemical_formula_moiety 'C34 H20 Co2 N4 O8'
_chemical_formula_sum 'C34 H20 Co2 N4 O8'
_chemical_formula_weight 730.40
_chemical_name_systematic
; 
 ? 
;
_space_group_IT_number 15
_symmetry_cell_setting monoclinic
_symmetry_space_group_name_Hall '-C 2yc'
_symmetry_space_group_name_H-M 'C 1 2/c 1'
_atom_sites_solution_hydrogens geom
_atom_sites_solution_primary direct
_atom_sites_solution_secondary difmap
_audit_creation_method SHELXL-97
_cell_angle_alpha 90.00
_cell_angle_beta 110.619(3)
_cell_angle_gamma 90.00
_cell_formula_units_Z 8
_cell_length_a 19.7798(6)
_cell_length_b 12.5466(11)
_cell_length_c 25.8545(6)
_cell_measurement_reflns_used 2337
_cell_measurement_temperature 296(2)
_cell_measurement_theta_max 23.28
_cell_measurement_theta_min 2.20
_cell_volume 6005.3(6)
_computing_cell_refinement 'Bruker SMART'
_computing_data_collection 'Bruker SMART'
_computing_data_reduction 'Bruker SAINT'
_computing_molecular_graphics 'Bruker SHELXTL'
_computing_publication_material 'Bruker SHELXTL'
_computing_structure_refinement 'SHELXL-97 (Sheldrick, 1997)'
_computing_structure_solution 'SHELXS-97 (Sheldrick, 1990)'
_diffrn_ambient_temperature 296(2)
_diffrn_measured_fraction_theta_full 0.998
_diffrn_measured_fraction_theta_max 0.998
_diffrn_measurement_device_type 'CCD area detector'
_diffrn_measurement_method 'phi and omega scans'
_diffrn_radiation_monochromator graphite
_diffrn_radiation_source 'fine-focus sealed tube'
_diffrn_radiation_type MoK\a
_diffrn_radiation_wavelength 0.71073
_diffrn_reflns_av_R_equivalents 0.0486
_diffrn_reflns_av_sigmaI/netI 0.0707
_diffrn_reflns_limit_h_max 23
_diffrn_reflns_limit_h_min -14
_diffrn_reflns_limit_k_max 14
_diffrn_reflns_limit_k_min -13
_diffrn_reflns_limit_l_max 30
_diffrn_reflns_limit_l_min -30
_diffrn_reflns_number 12169
_diffrn_reflns_theta_full 25.00
_diffrn_reflns_theta_max 25.00
_diffrn_reflns_theta_min 1.68
_diffrn_standards_number 0
_exptl_absorpt_coefficient_mu 1.167
_exptl_absorpt_correction_T_max 0.9333
_exptl_absorpt_correction_T_min 0.6217
_exptl_absorpt_correction_type multi-scan
_exptl_absorpt_process_details '(SADABS; Bruker, 2001)'
_exptl_crystal_colour violet
_exptl_crystal_density_diffrn 1.616
_exptl_crystal_density_method 'not measured'
_exptl_crystal_description block
_exptl_crystal_F_000 2960
_exptl_crystal_size_max 0.45
_exptl_crystal_size_mid 0.13
_exptl_crystal_size_min 0.06
_refine_diff_density_max 0.484
_refine_diff_density_min -0.419
_refine_diff_density_rms 0.088
_refine_ls_extinction_method none
_refine_ls_goodness_of_fit_ref 0.998
_refine_ls_hydrogen_treatment noref
_refine_ls_matrix_type full
_refine_ls_number_parameters 433
_refine_ls_number_reflns 5268
_refine_ls_number_restraints 0
_refine_ls_restrained_S_all 0.998
_refine_ls_R_factor_all 0.0674
_refine_ls_R_factor_gt 0.0433
_refine_ls_shift/su_max 0.001
_refine_ls_shift/su_mean 0.000
_refine_ls_structure_factor_coef Fsqd
_refine_ls_weighting_details 'calc w=1/[\s^2^(Fo^2^)+(0.0640P)^2^+0.7580P] where P=(Fo^2^+2Fc^2^)/3'
_refine_ls_weighting_scheme calc
_refine_ls_wR_factor_gt 0.1093
_refine_ls_wR_factor_ref 0.1228
_reflns_number_gt 3842
_reflns_number_total 5268
_reflns_threshold_expression >2sigma(I)
_cod_data_source_file c4ce00760c4.cif
_cod_data_source_block z
_cod_depositor_comments
;
The following automatic conversions were performed:

'_symmetry_cell_setting' value 'Monoclinic' changed to 'monoclinic'
according to
/usr/data/users/saulius/crontab/automatic-downloads/rss-feeds/RSC/lib/dictionaries/cif_core.dic
dictionary named 'cif_core.dic' version 2.4.2 from 2011-04-26.

Automatic conversion script
Id: cif_fix_values 2281 2013-09-26 08:29:07Z andrius 

 Adding full bibliography for 7216341--7216346.cif.
;
_cod_original_sg_symbol_H-M C2/c
_cod_database_code 7216342

loop_
_symmetry_equiv_pos_as_xyz
'x, y, z'
'-x, y, -z+1/2'
'x+1/2, y+1/2, z'
'-x+1/2, y+1/2, -z+1/2'
'-x, -y, -z'
'x, -y, z-1/2'
'-x+1/2, -y+1/2, -z'
'x+1/2, -y+1/2, z-1/2'

loop_
_atom_site_label
_atom_site_type_symbol
_atom_site_fract_x
_atom_site_fract_y
_atom_site_fract_z
_atom_site_U_iso_or_equiv
_atom_site_adp_type
_atom_site_occupancy
_atom_site_symmetry_multiplicity
_atom_site_calc_flag
_atom_site_refinement_flags
C1 C 0.30072(19) 0.6526(3) 0.94487(14) 0.0174(8) Uani 1 1 d .
C2 C 0.30530(19) 0.6139(3) 0.89101(14) 0.0197(8) Uani 1 1 d .
C3 C 0.36025(19) 0.5503(3) 0.88534(14) 0.0202(8) Uani 1 1 d .
C4 C 0.4144(2) 0.4944(3) 0.93361(15) 0.0224(9) Uani 1 1 d .
C5 C 0.3588(2) 0.5287(3) 0.83284(15) 0.0267(9) Uani 1 1 d .
H5 H 0.3975 0.4918 0.8290 0.032 Uiso 1 1 calc R
C6 C 0.3031(2) 0.5589(3) 0.78549(15) 0.0288(10) Uani 1 1 d .
C7 C 0.2436(2) 0.6101(3) 0.79138(14) 0.0248(9) Uani 1 1 d .
C8 C 0.24652(19) 0.6388(3) 0.84400(14) 0.0226(9) Uani 1 1 d .
H8 H 0.2079 0.6759 0.8479 0.027 Uiso 1 1 calc R
C9 C 0.1734(2) 0.6292(3) 0.74453(15) 0.0257(9) Uani 1 1 d .
C10 C 0.1645(2) 0.7059(4) 0.70629(17) 0.0384(11) Uani 1 1 d .
H10 H 0.2029 0.7506 0.7085 0.046 Uiso 1 1 calc R
C11 C 0.0980(2) 0.7194(3) 0.66307(16) 0.0342(11) Uani 1 1 d .
H11 H 0.0927 0.7730 0.6371 0.041 Uiso 1 1 calc R
C12 C 0.0408(2) 0.6537(3) 0.65897(15) 0.0263(9) Uani 1 1 d .
C13 C 0.0492(2) 0.5774(4) 0.69860(18) 0.0480(13) Uani 1 1 d .
H13 H 0.0107 0.5334 0.6969 0.058 Uiso 1 1 calc R
C14 C 0.1153(2) 0.5657(4) 0.74142(18) 0.0496(14) Uani 1 1 d .
H14 H 0.1203 0.5141 0.7684 0.060 Uiso 1 1 calc R
C15 C -0.0294(2) 0.6618(3) 0.61072(16) 0.0269(9) Uani 1 1 d .
C16 C 0.3100(2) 0.5266(3) 0.73109(15) 0.0301(10) Uani 1 1 d .
C17 C 0.2602(2) 0.4638(3) 0.69431(16) 0.0333(10) Uani 1 1 d .
H17 H 0.2163 0.4498 0.6986 0.040 Uiso 1 1 calc R
C18 C 0.2752(2) 0.4201(3) 0.64983(15) 0.0321(10) Uani 1 1 d .
H18 H 0.2412 0.3763 0.6248 0.038 Uiso 1 1 calc R
C19 C 0.3398(2) 0.4407(3) 0.64234(15) 0.0264(9) Uani 1 1 d .
C20 C 0.3880(2) 0.5091(4) 0.67805(17) 0.0382(11) Uani 1 1 d .
H20 H 0.4304 0.5271 0.6723 0.046 Uiso 1 1 calc R
C21 C 0.3739(3) 0.5512(4) 0.72239(17) 0.0423(12) Uani 1 1 d .
H21 H 0.4074 0.5965 0.7468 0.051 Uiso 1 1 calc R
C22 C 0.3588(2) 0.3838(3) 0.59745(15) 0.0228(9) Uani 1 1 d .
C23 C 0.3949(3) 1.0035(4) 0.9735(2) 0.0510(14) Uani 1 1 d .
H23 H 0.4403 0.9757 0.9782 0.061 Uiso 1 1 calc R
C24 C 0.3689(2) 1.0946(4) 0.9478(2) 0.0501(14) Uani 1 1 d .
H24 H 0.3922 1.1406 0.9313 0.060 Uiso 1 1 calc R
C25 C 0.2905(2) 1.0232(3) 0.97743(16) 0.0286(10) Uani 1 1 d .
H25 H 0.2487 1.0126 0.9854 0.034 Uiso 1 1 calc R
C26 C 0.2511(2) 1.1925(3) 0.92990(16) 0.0277(9) Uani 1 1 d .
C27 C 0.2701(2) 1.2816(3) 0.90805(19) 0.0403(11) Uani 1 1 d .
H27 H 0.3156 1.2870 0.9052 0.048 Uiso 1 1 calc R
C28 C 0.2207(3) 1.3637(4) 0.8903(2) 0.0480(13) Uani 1 1 d .
H28 H 0.2328 1.4235 0.8741 0.058 Uiso 1 1 calc R
C29 C 0.1535(3) 1.3589(3) 0.89594(19) 0.0410(12) Uani 1 1 d .
H29 H 0.1212 1.4155 0.8850 0.049 Uiso 1 1 calc R
C30 C 0.1361(2) 1.2686(3) 0.91808(17) 0.0293(10) Uani 1 1 d .
C31 C 0.1835(2) 1.1841(3) 0.93374(17) 0.0315(10) Uani 1 1 d .
H31 H 0.1700 1.1217 0.9468 0.038 Uiso 1 1 calc R
C32 C 0.0577(2) 1.1997(3) 0.96587(17) 0.0337(10) Uani 1 1 d .
H32 H 0.0918 1.1530 0.9886 0.040 Uiso 1 1 calc R
C33 C -0.0407(2) 1.2859(4) 0.9267(2) 0.0466(13) Uani 1 1 d .
H33 H -0.0879 1.3103 0.9176 0.056 Uiso 1 1 calc R
C34 C 0.0063(3) 1.3168(4) 0.9016(2) 0.0542(14) Uani 1 1 d .
H34 H -0.0025 1.3654 0.8728 0.065 Uiso 1 1 calc R
Co1 Co 0.45307(3) 0.64331(4) 1.027214(19) 0.02073(16) Uani 1 1 d .
Co2 Co 0.34329(3) 0.82035(4) 1.036216(19) 0.02082(16) Uani 1 1 d .
N1 N 0.34526(17) 0.9567(3) 0.99195(13) 0.0273(8) Uani 1 1 d .
N2 N 0.30147(17) 1.1077(3) 0.95010(14) 0.0287(8) Uani 1 1 d .
N3 N 0.06965(19) 1.2613(3) 0.92756(14) 0.0344(9) Uani 1 1 d .
N4 N -0.00721(18) 1.2122(3) 0.96785(14) 0.0314(8) Uani 1 1 d .
O1 O 0.34673(13) 0.7191(2) 0.97332(9) 0.0210(6) Uani 1 1 d .
O2 O 0.24824(13) 0.6201(2) 0.95653(10) 0.0262(6) Uani 1 1 d .
O3 O 0.41372(14) 0.5133(2) 0.98079(9) 0.0243(6) Uani 1 1 d .
O4 O 0.45257(14) 0.4250(2) 0.92271(10) 0.0342(7) Uani 1 1 d .
O5 O 0.40672(15) 0.4203(2) 0.58262(11) 0.0348(7) Uani 1 1 d .
O6 O 0.32315(16) 0.3011(2) 0.58014(11) 0.0348(7) Uani 1 1 d .
O7 O -0.08393(15) 0.6148(3) 0.61316(12) 0.0462(9) Uani 1 1 d .
O8 O -0.03230(14) 0.7118(2) 0.56877(10) 0.0320(7) Uani 1 1 d .

loop_
_atom_site_aniso_label
_atom_site_aniso_U_11
_atom_site_aniso_U_22
_atom_site_aniso_U_33
_atom_site_aniso_U_23
_atom_site_aniso_U_13
_atom_site_aniso_U_12
C1 0.0121(18) 0.026(2) 0.0134(17) 0.0043(16) 0.0035(15) 0.0069(16)
C2 0.020(2) 0.021(2) 0.0140(17) 0.0018(16) 0.0013(15) 0.0016(16)
C3 0.0183(19) 0.025(2) 0.0142(17) -0.0024(16) 0.0015(15) 0.0034(16)
C4 0.020(2) 0.025(2) 0.0200(19) -0.0004(17) 0.0050(16) 0.0000(17)
C5 0.025(2) 0.033(2) 0.0213(19) -0.0041(18) 0.0065(17) 0.0098(18)
C6 0.030(2) 0.038(3) 0.0155(19) -0.0030(18) 0.0040(17) 0.0034(19)
C7 0.029(2) 0.027(2) 0.0138(18) -0.0008(17) 0.0014(16) 0.0049(18)
C8 0.0172(19) 0.030(2) 0.0184(18) -0.0018(17) 0.0040(16) 0.0077(17)
C9 0.025(2) 0.032(2) 0.0162(19) -0.0047(18) 0.0025(17) 0.0053(18)
C10 0.034(3) 0.041(3) 0.032(2) 0.007(2) 0.003(2) -0.007(2)
C11 0.032(2) 0.037(3) 0.026(2) 0.016(2) 0.0008(19) -0.003(2)
C12 0.026(2) 0.032(2) 0.0174(19) 0.0008(18) 0.0027(17) -0.0009(18)
C13 0.029(3) 0.068(3) 0.037(3) 0.018(3) 0.000(2) -0.015(2)
C14 0.039(3) 0.067(4) 0.032(2) 0.029(2) -0.002(2) -0.005(3)
C15 0.022(2) 0.028(2) 0.027(2) -0.0013(19) 0.0042(18) 0.0027(18)
C16 0.030(2) 0.043(3) 0.021(2) 0.0010(19) 0.0133(18) 0.013(2)
C17 0.025(2) 0.045(3) 0.029(2) -0.001(2) 0.0091(19) 0.003(2)
C18 0.037(3) 0.039(3) 0.0174(19) -0.0074(19) 0.0065(18) -0.001(2)
C19 0.033(2) 0.030(2) 0.0167(19) -0.0010(18) 0.0096(17) 0.0016(19)
C20 0.033(2) 0.055(3) 0.032(2) -0.012(2) 0.018(2) -0.012(2)
C21 0.044(3) 0.053(3) 0.030(2) -0.018(2) 0.014(2) -0.012(2)
C22 0.027(2) 0.023(2) 0.0178(18) -0.0002(17) 0.0079(17) 0.0005(18)
C23 0.034(3) 0.048(3) 0.076(4) 0.016(3) 0.026(3) 0.009(2)
C24 0.036(3) 0.045(3) 0.086(4) 0.025(3) 0.041(3) 0.007(2)
C25 0.022(2) 0.035(3) 0.029(2) 0.002(2) 0.0100(18) 0.0001(19)
C26 0.029(2) 0.027(2) 0.031(2) 0.0013(19) 0.0154(18) 0.0001(19)
C27 0.036(3) 0.036(3) 0.056(3) 0.009(2) 0.024(2) -0.001(2)
C28 0.043(3) 0.033(3) 0.077(4) 0.016(3) 0.032(3) 0.000(2)
C29 0.048(3) 0.027(2) 0.050(3) 0.012(2) 0.020(2) 0.007(2)
C30 0.028(2) 0.028(2) 0.036(2) 0.006(2) 0.0164(19) 0.0018(19)
C31 0.034(2) 0.025(2) 0.039(2) 0.009(2) 0.017(2) 0.0008(19)
C32 0.033(3) 0.036(3) 0.035(2) 0.010(2) 0.015(2) 0.008(2)
C33 0.031(3) 0.053(3) 0.060(3) 0.023(3) 0.021(2) 0.013(2)
C34 0.043(3) 0.064(4) 0.057(3) 0.037(3) 0.020(3) 0.020(3)
Co1 0.0188(3) 0.0263(3) 0.0159(3) -0.0007(2) 0.0046(2) 0.0043(2)
Co2 0.0207(3) 0.0243(3) 0.0174(3) -0.0006(2) 0.0066(2) 0.0032(2)
N1 0.0222(18) 0.032(2) 0.0294(18) -0.0008(16) 0.0109(15) 0.0017(15)
N2 0.0270(19) 0.0267(19) 0.0357(19) 0.0058(16) 0.0150(16) 0.0035(15)
N3 0.035(2) 0.032(2) 0.041(2) 0.0146(18) 0.0200(17) 0.0094(17)
N4 0.029(2) 0.034(2) 0.0325(19) 0.0062(17) 0.0121(16) 0.0057(16)
O1 0.0221(14) 0.0244(14) 0.0152(12) -0.0038(12) 0.0047(11) -0.0004(12)
O2 0.0242(15) 0.0321(16) 0.0213(14) 0.0015(12) 0.0068(12) 0.0038(12)
O3 0.0324(15) 0.0252(15) 0.0128(12) 0.0013(11) 0.0050(11) 0.0079(12)
O4 0.0279(16) 0.0455(18) 0.0217(14) -0.0064(14) -0.0007(12) 0.0204(14)
O5 0.0430(18) 0.0406(18) 0.0288(15) -0.0115(14) 0.0227(14) -0.0130(15)
O6 0.0464(18) 0.0322(17) 0.0360(16) -0.0112(14) 0.0272(15) -0.0120(15)
O7 0.0267(17) 0.070(2) 0.0327(17) 0.0071(17) -0.0014(14) -0.0114(16)
O8 0.0319(16) 0.0356(17) 0.0193(14) 0.0068(13) -0.0022(12) 0.0005(13)

loop_
_atom_type_symbol
_atom_type_description
_atom_type_scat_dispersion_real
_atom_type_scat_dispersion_imag
_atom_type_scat_source
C C 0.0033 0.0016 'International Tables Vol C Tables 4.2.6.8 and 6.1.1.4'
H H 0.0000 0.0000 'International Tables Vol C Tables 4.2.6.8 and 6.1.1.4'
N N 0.0061 0.0033 'International Tables Vol C Tables 4.2.6.8 and 6.1.1.4'
O O 0.0106 0.0060 'International Tables Vol C Tables 4.2.6.8 and 6.1.1.4'
Co Co 0.3494 0.9721 'International Tables Vol C Tables 4.2.6.8 and 6.1.1.4'

loop_
_geom_angle_atom_site_label_1
_geom_angle_atom_site_label_2
_geom_angle_atom_site_label_3
_geom_angle
_geom_angle_site_symmetry_1
_geom_angle_site_symmetry_3
O2 C1 O1 124.4(3) . .
O2 C1 C2 116.4(3) . .
O1 C1 C2 119.1(3) . .
C8 C2 C3 118.6(3) . .
C8 C2 C1 115.6(3) . .
C3 C2 C1 125.7(3) . .
C5 C3 C2 118.0(3) . .
C5 C3 C4 119.3(3) . .
C2 C3 C4 122.2(3) . .
O3 C4 O4 124.7(3) . .
O3 C4 C3 118.3(3) . .
O4 C4 C3 116.7(3) . .
C3 C5 C6 123.6(4) . .
C3 C5 H5 118.2 . .
C6 C5 H5 118.2 . .
C5 C6 C7 118.1(3) . .
C5 C6 C16 116.4(3) . .
C7 C6 C16 125.4(3) . .
C8 C7 C6 118.7(3) . .
C8 C7 C9 117.1(3) . .
C6 C7 C9 124.0(3) . .
C7 C8 C2 122.2(3) . .
C7 C8 H8 118.9 . .
C2 C8 H8 118.9 . .
C10 C9 C14 118.7(4) . .
C10 C9 C7 123.3(4) . .
C14 C9 C7 118.0(4) . .
C9 C10 C11 121.0(4) . .
C9 C10 H10 119.5 . .
C11 C10 H10 119.5 . .
C12 C11 C10 120.3(4) . .
C12 C11 H11 119.9 . .
C10 C11 H11 119.9 . .
C13 C12 C11 118.8(4) . .
C13 C12 C15 120.0(4) . .
C11 C12 C15 121.1(4) . .
C12 C13 C14 120.1(4) . .
C12 C13 H13 119.9 . .
C14 C13 H13 119.9 . .
C9 C14 C13 121.0(4) . .
C9 C14 H14 119.5 . .
C13 C14 H14 119.5 . .
O8 C15 O7 120.6(4) . .
O8 C15 C12 120.2(4) . .
O7 C15 C12 119.1(4) . .
C17 C16 C21 119.4(4) . .
C17 C16 C6 121.7(4) . .
C21 C16 C6 118.3(4) . .
C16 C17 C18 119.6(4) . .
C16 C17 H17 120.2 . .
C18 C17 H17 120.2 . .
C19 C18 C17 121.1(4) . .
C19 C18 H18 119.5 . .
C17 C18 H18 119.5 . .
C20 C19 C18 118.7(4) . .
C20 C19 C22 120.6(4) . .
C18 C19 C22 120.6(4) . .
C19 C20 C21 120.3(4) . .
C19 C20 H20 119.8 . .
C21 C20 H20 119.8 . .
C20 C21 C16 120.7(4) . .
C20 C21 H21 119.7 . .
C16 C21 H21 119.7 . .
O5 C22 O6 126.8(4) . .
O5 C22 C19 119.2(3) . .
O6 C22 C19 113.9(4) . .
C24 C23 N1 110.1(4) . .
C24 C23 H23 124.9 . .
N1 C23 H23 124.9 . .
C23 C24 N2 107.1(4) . .
C23 C24 H24 126.5 . .
N2 C24 H24 126.5 . .
N1 C25 N2 112.7(4) . .
N1 C25 H25 123.7 . .
N2 C25 H25 123.7 . .
C27 C26 C31 120.5(4) . .
C27 C26 N2 120.3(4) . .
C31 C26 N2 119.1(4) . .
C26 C27 C28 118.8(4) . .
C26 C27 H27 120.6 . .
C28 C27 H27 120.6 . .
C27 C28 C29 121.6(4) . .
C27 C28 H28 119.2 . .
C29 C28 H28 119.2 . .
C30 C29 C28 118.1(4) . .
C30 C29 H29 121.0 . .
C28 C29 H29 121.0 . .
C29 C30 C31 121.0(4) . .
C29 C30 N3 120.6(4) . .
C31 C30 N3 118.3(4) . .
C30 C31 C26 119.8(4) . .
C30 C31 H31 120.1 . .
C26 C31 H31 120.1 . .
N4 C32 N3 112.9(4) . .
N4 C32 H32 123.6 . .
N3 C32 H32 123.6 . .
C34 C33 N4 109.4(4) . .
C34 C33 H33 125.3 . .
N4 C33 H33 125.3 . .
C33 C34 N3 106.3(4) . .
C33 C34 H34 126.9 . .
N3 C34 H34 126.9 . .
O3 Co1 O4 96.47(11) . 5_667
O3 Co1 O8 166.19(11) . 8_566
O4 Co1 O8 96.29(11) 5_667 8_566
O3 Co1 O5 85.93(11) . 6_566
O4 Co1 O5 85.96(11) 5_667 6_566
O8 Co1 O5 89.70(11) 8_566 6_566
O3 Co1 N4 93.58(12) . 3_545
O4 Co1 N4 98.03(12) 5_667 3_545
O8 Co1 N4 89.87(12) 8_566 3_545
O5 Co1 N4 176.01(12) 6_566 3_545
O3 Co1 O1 83.89(9) . .
O4 Co1 O1 178.45(10) 5_667 .
O8 Co1 O1 83.22(9) 8_566 .
O5 Co1 O1 92.57(10) 6_566 .
N4 Co1 O1 83.44(11) 3_545 .
O6 Co2 O2 82.34(11) 6_566 7_567
O6 Co2 N1 168.77(12) 6_566 .
O2 Co2 N1 86.44(12) 7_567 .
O6 Co2 O1 92.61(11) 6_566 .
O2 Co2 O1 124.93(10) 7_567 .
N1 Co2 O1 93.48(11) . .
O6 Co2 O7 88.04(12) 6_566 8_566
O2 Co2 O7 95.94(11) 7_567 8_566
N1 Co2 O7 93.54(13) . 8_566
O1 Co2 O7 138.87(11) . 8_566
O6 Co2 O8 93.34(11) 6_566 8_566
O2 Co2 O8 153.02(10) 7_567 8_566
N1 Co2 O8 96.86(11) . 8_566
O1 Co2 O8 81.73(9) . 8_566
O7 Co2 O8 57.20(10) 8_566 8_566
C25 N1 C23 104.4(4) . .
C25 N1 Co2 120.7(3) . .
C23 N1 Co2 134.8(3) . .
C25 N2 C24 105.7(3) . .
C25 N2 C26 124.4(3) . .
C24 N2 C26 129.9(4) . .
C32 N3 C34 106.4(4) . .
C32 N3 C30 125.3(3) . .
C34 N3 C30 128.2(4) . .
C32 N4 C33 105.0(4) . .
C32 N4 Co1 126.3(3) . 3_455
C33 N4 Co1 128.5(3) . 3_455
C1 O1 Co2 130.0(2) . .
C1 O1 Co1 113.6(2) . .
Co2 O1 Co1 93.09(9) . .
C1 O2 Co2 138.5(2) . 7_567
C4 O3 Co1 127.0(3) . .
C4 O4 Co1 129.7(2) . 5_667
C22 O5 Co1 129.6(3) . 6_565
C22 O6 Co2 129.1(3) . 6_565
C15 O7 Co2 94.8(2) . 8_465
C15 O8 Co1 148.4(3) . 8_465
C15 O8 Co2 86.9(2) . 8_465
Co1 O8 Co2 91.58(10) 8_465 8_465

loop_
_geom_bond_atom_site_label_1
_geom_bond_atom_site_label_2
_geom_bond_distance
_geom_bond_site_symmetry_2
C1 O2 1.247(4) .
C1 O1 1.262(4) .
C1 C2 1.507(5) .
C2 C8 1.390(5) .
C2 C3 1.396(5) .
C3 C5 1.375(5) .
C3 C4 1.502(5) .
C4 O3 1.247(4) .
C4 O4 1.248(4) .
C5 C6 1.381(5) .
C5 H5 0.9300 .
C6 C7 1.396(5) .
C6 C16 1.516(5) .
C7 C8 1.388(5) .
C7 C9 1.506(5) .
C8 H8 0.9300 .
C9 C10 1.346(5) .
C9 C14 1.377(6) .
C10 C11 1.404(5) .
C10 H10 0.9300 .
C11 C12 1.373(6) .
C11 H11 0.9300 .
C12 C13 1.368(6) .
C12 C15 1.509(5) .
C13 C14 1.392(6) .
C13 H13 0.9300 .
C14 H14 0.9300 .
C15 O8 1.237(5) .
C15 O7 1.249(5) .
C16 C17 1.355(6) .
C16 C21 1.394(6) .
C17 C18 1.397(5) .
C17 H17 0.9300 .
C18 C19 1.383(6) .
C18 H18 0.9300 .
C19 C20 1.370(6) .
C19 C22 1.518(5) .
C20 C21 1.377(6) .
C20 H20 0.9300 .
C21 H21 0.9300 .
C22 O5 1.230(4) .
C22 O6 1.245(4) .
C23 C24 1.331(6) .
C23 N1 1.367(6) .
C23 H23 0.9300 .
C24 N2 1.366(5) .
C24 H24 0.9300 .
C25 N1 1.313(5) .
C25 N2 1.333(5) .
C25 H25 0.9300 .
C26 C27 1.364(6) .
C26 C31 1.379(6) .
C26 N2 1.425(5) .
C27 C28 1.382(6) .
C27 H27 0.9300 .
C28 C29 1.390(6) .
C28 H28 0.9300 .
C29 C30 1.366(6) .
C29 H29 0.9300 .
C30 C31 1.378(6) .
C30 N3 1.423(5) .
C31 H31 0.9300 .
C32 N4 1.313(5) .
C32 N3 1.341(5) .
C32 H32 0.9300 .
C33 C34 1.363(6) .
C33 N4 1.389(5) .
C33 H33 0.9300 .
C34 N3 1.384(5) .
C34 H34 0.9300 .
Co1 O3 2.012(3) .
Co1 O4 2.048(3) 5_667
Co1 O8 2.079(3) 8_566
Co1 O5 2.111(3) 6_566
Co1 N4 2.138(3) 3_545
Co1 O1 2.281(2) .
Co2 O6 2.023(3) 6_566
Co2 O2 2.027(3) 7_567
Co2 N1 2.067(3) .
Co2 O1 2.084(2) .
Co2 O7 2.162(3) 8_566
Co2 O8 2.338(3) 8_566
N4 Co1 2.138(3) 3_455
O2 Co2 2.027(3) 7_567
O4 Co1 2.048(2) 5_667
O5 Co1 2.111(3) 6_565
O6 Co2 2.023(3) 6_565
O7 Co2 2.162(3) 8_465
O8 Co1 2.079(3) 8_465
O8 Co2 2.338(3) 8_465
